data_7005538
loop_
_publ_author_name
'Barreiro, Elena'
'Casas, Jos\'e S'
'Couce, Mar\'ia D'
'S\'anchez, Agust\'in'
'Seoane, Rafael'
'Sordo, Jos\'e'
'Varela, Jos\'e M'
'V\'azquez-L\'opez, Ezequiel M'

_publ_section_title
;
 Synthesis and antimicrobial activities of silver(I)
 sulfanylcarboxylates. Structural isomers with identically or unequally
 coordinated Ag centers in an Ag4S4 ring.
;
_journal_issue 28
_journal_name_full 'Dalton transactions (Cambridge, England : 2003)'
_journal_page_first 3074
_journal_page_last 3085
_journal_paper_doi 10.1039/b702936e
_journal_year 2007
_chemical_formula_moiety 'C52 H96 Ag4 N4 O8 S4'
_chemical_formula_sum 'C52 H96 Ag4 N4 O8 S4'
_chemical_formula_weight 1465.05
_chemical_name_systematic
;
?
;
_space_group_IT_number 14
_symmetry_cell_setting monoclinic
_symmetry_space_group_name_Hall '-P 2ybc'
_symmetry_space_group_name_H-M 'P 1 21/c 1'
_atom_sites_solution_hydrogens geom
_atom_sites_solution_primary direct
_atom_sites_solution_secondary difmap
_audit_creation_method SHELXL-97
_cell_angle_alpha 90.000(5)
_cell_angle_beta 99.078(5)
_cell_angle_gamma 90.000(5)
_cell_formula_units_Z 4
_cell_length_a 13.115(5)
_cell_length_b 17.310(5)
_cell_length_c 27.739(5)
_cell_measurement_reflns_used 67192
_cell_measurement_temperature 173(2)
_cell_measurement_theta_max 52.728
_cell_measurement_theta_min 4.698
_cell_volume 6218(3)
_computing_cell_refinement 'BRUKER SMART'
_computing_data_collection 'BRUKER SMART'
_computing_data_reduction 'BRUKER SAINT'
_computing_molecular_graphics 'Ortep-3 for Windows (Farrugia, 1997)'
_computing_publication_material 'WinGX publication routines (Farrugia, 1999)'
_computing_structure_refinement 'SHELXL-97 (Sheldrick, 1997)'
_computing_structure_solution 'SHELXS-97 (Sheldrick, 1990)'
_diffrn_ambient_temperature 173(2)
_diffrn_measured_fraction_theta_full 0.995
_diffrn_measured_fraction_theta_max 0.995
_diffrn_radiation_monochromator graphite
_diffrn_radiation_source 'fine-focus sealed tube'
_diffrn_radiation_type MoK\a
_diffrn_radiation_wavelength 0.71069
_diffrn_reflns_av_R_equivalents 0.0638
_diffrn_reflns_av_sigmaI/netI 0.0495
_diffrn_reflns_limit_h_max 16
_diffrn_reflns_limit_h_min -16
_diffrn_reflns_limit_k_max 21
_diffrn_reflns_limit_k_min -21
_diffrn_reflns_limit_l_max 34
_diffrn_reflns_limit_l_min -34
_diffrn_reflns_number 65382
_diffrn_reflns_theta_full 26.48
_diffrn_reflns_theta_max 26.48
_diffrn_reflns_theta_min 1.39
_exptl_absorpt_coefficient_mu 1.426
_exptl_absorpt_correction_T_max 1.000000
_exptl_absorpt_correction_T_min 0.694006
_exptl_absorpt_correction_type multi-scan
_exptl_crystal_colour colourless
_exptl_crystal_density_diffrn 1.565
_exptl_crystal_density_method 'not measured'
_exptl_crystal_description prism
_exptl_crystal_F_000 3008
_exptl_crystal_size_max 0.18
_exptl_crystal_size_mid 0.18
_exptl_crystal_size_min 0.13
_refine_diff_density_max 1.560
_refine_diff_density_min -1.649
_refine_diff_density_rms 0.148
_refine_ls_extinction_coef 0.00021(4)
_refine_ls_extinction_expression Fc^*^=kFc[1+0.001xFc^2^\l^3^/sin(2\q)]^-1/4^
_refine_ls_extinction_method SHELXL
_refine_ls_goodness_of_fit_ref 1.192
_refine_ls_hydrogen_treatment constr
_refine_ls_matrix_type full
_refine_ls_number_parameters 668
_refine_ls_number_reflns 12808
_refine_ls_number_restraints 18
_refine_ls_restrained_S_all 1.191
_refine_ls_R_factor_all 0.0803
_refine_ls_R_factor_gt 0.0590
_refine_ls_shift/su_max 0.001
_refine_ls_shift/su_mean 0.000
_refine_ls_structure_factor_coef Fsqd
_refine_ls_weighting_details 'calc w=1/[\s^2^(Fo^2^)+(0.0210P)^2^+54.4808P] where P=(Fo^2^+2Fc^2^)/3'
_refine_ls_weighting_scheme calc
_refine_ls_wR_factor_gt 0.1273
_refine_ls_wR_factor_ref 0.1364
_reflns_number_gt 10085
_reflns_number_total 12808
_reflns_threshold_expression >2sigma(I)
_cod_data_source_file b702936e.txt
_cod_data_source_block 15
_cod_database_code 7005538

loop_
_symmetry_equiv_pos_as_xyz
'x, y, z'
'-x, y+1/2, -z+1/2'
'-x, -y, -z'
'x, -y-1/2, z-1/2'

loop_
_atom_site_label
_atom_site_type_symbol
_atom_site_fract_x
_atom_site_fract_y
_atom_site_fract_z
_atom_site_U_iso_or_equiv
_atom_site_adp_type
_atom_site_occupancy
_atom_site_symmetry_multiplicity
_atom_site_calc_flag
_atom_site_refinement_flags
_atom_site_disorder_assembly
_atom_site_disorder_group
Ag1 Ag 0.76410(4) 0.21517(3) 0.292913(18) 0.02713(14) Uani 1 1 d . . .
S1 S 0.58773(12) 0.18838(10) 0.30222(6) 0.0210(3) Uani 1 1 d . A .
N1 N 1.1439(4) 0.0761(3) 0.1108(2) 0.0265(13) Uani 1 1 d . . .
H1A9 H 1.2136 0.0854 0.1128 0.032 Uiso 1 1 calc R . .
H1B9 H 1.1367 0.0322 0.1287 0.032 Uiso 1 1 calc R . .
Ag2 Ag 0.86480(4) 0.30634(3) 0.203621(18) 0.02490(13) Uani 1 1 d . A .
S2 S 0.93532(12) 0.25011(10) 0.28099(6) 0.0206(3) Uani 1 1 d . A .
N2 N 0.9251(4) -0.0109(3) 0.31612(19) 0.0233(12) Uani 1 1 d . . .
H2A9 H 0.8621 0.0025 0.3243 0.028 Uiso 1 1 calc R . .
H2B9 H 0.9452 -0.0562 0.3322 0.028 Uiso 1 1 calc R . .
Ag3 Ag 0.71363(4) 0.21281(3) 0.140030(18) 0.02320(13) Uani 1 1 d . . .
S3 S 0.77247(12) 0.33883(10) 0.12295(6) 0.0241(4) Uani 1 1 d . A .
N3 N 0.7545(5) -0.1302(4) 0.4135(2) 0.0345(15) Uani 1 1 d . . .
H3A9 H 0.7334 -0.0895 0.3930 0.041 Uiso 1 1 calc R . .
H3B9 H 0.8211 -0.1420 0.4096 0.041 Uiso 1 1 calc R . .
Ag4 Ag 0.59920(4) 0.13473(3) 0.223722(18) 0.02520(13) Uani 1 1 d . A .
S4 S 0.64073(12) 0.08825(10) 0.14722(6) 0.0223(3) Uani 1 1 d . A .
N4 N 0.6206(5) 0.4570(4) 0.2844(2) 0.0353(16) Uani 1 1 d . . .
H4A9 H 0.6907 0.4481 0.2893 0.042 Uiso 1 1 calc R . .
H4B9 H 0.6097 0.5009 0.3015 0.042 Uiso 1 1 calc R . .
O11 O 0.6569(5) -0.0184(4) 0.3512(3) 0.0369(16) Uani 0.80 1 d PU A 1
C11 C 0.6771(5) 0.0484(4) 0.3424(2) 0.0201(13) Uani 1 1 d . . .
O12 O 0.7650(5) 0.0724(4) 0.3346(2) 0.0323(14) Uani 0.80 1 d PU A 1
C12 C 0.5953(5) 0.1093(4) 0.3438(2) 0.0219(14) Uani 1 1 d . A .
C13 C 0.5304(5) 0.1075(4) 0.3763(3) 0.0295(16) Uani 1 1 d . . .
C14 C 0.5262(6) 0.0467(5) 0.4150(3) 0.040(2) Uani 1 1 d . A .
H14A H 0.5961 0.0353 0.4327 0.048 Uiso 1 1 calc R . .
H14B H 0.4952 -0.0017 0.4003 0.048 Uiso 1 1 calc R . .
C15 C 0.4587(10) 0.0822(7) 0.4490(4) 0.089(5) Uani 1 1 d . . .
H15A H 0.4185 0.0417 0.4628 0.107 Uiso 1 1 calc R A .
H15B H 0.5018 0.1097 0.4763 0.107 Uiso 1 1 calc R . .
C16 C 0.3895(8) 0.1364(6) 0.4194(4) 0.061(3) Uani 1 1 d . A .
H16A H 0.3687 0.1785 0.4400 0.074 Uiso 1 1 calc R . .
H16B H 0.3266 0.1095 0.4033 0.074 Uiso 1 1 calc R . .
C17 C 0.4498(6) 0.1688(5) 0.3814(3) 0.039(2) Uani 1 1 d . A .
H17A H 0.4040 0.1772 0.3499 0.047 Uiso 1 1 calc R . .
H17B H 0.4831 0.2184 0.3925 0.047 Uiso 1 1 calc R . .
O21 O 0.8821(6) 0.4389(5) 0.3515(3) 0.0349(18) Uani 0.70 1 d P A 1
C21 C 0.8832(5) 0.3976(4) 0.3150(2) 0.0220(14) Uani 1 1 d . . .
O22 O 0.8262(5) 0.4076(4) 0.2738(3) 0.0291(15) Uani 0.70 1 d PU A 1
C22 C 0.9628(5) 0.3335(4) 0.3182(2) 0.0187(13) Uani 1 1 d . A .
C23 C 1.0530(5) 0.3386(4) 0.3477(3) 0.0238(14) Uani 1 1 d . . .
C24 C 1.1368(6) 0.2771(4) 0.3528(3) 0.0354(18) Uani 1 1 d . A .
H24A H 1.1638 0.2702 0.3217 0.043 Uiso 1 1 calc R . .
H24B H 1.1100 0.2270 0.3625 0.043 Uiso 1 1 calc R . .
C25 C 1.2208(8) 0.3079(6) 0.3926(5) 0.091(5) Uani 1 1 d . . .
H25A H 1.2198 0.2788 0.4233 0.109 Uiso 1 1 calc R A .
H25B H 1.2895 0.3007 0.3827 0.109 Uiso 1 1 calc R . .
C26 C 1.2038(7) 0.3865(7) 0.4003(4) 0.068(3) Uani 1 1 d . A .
H26A H 1.2494 0.4181 0.3830 0.082 Uiso 1 1 calc R . .
H26B H 1.2198 0.3984 0.4356 0.082 Uiso 1 1 calc R . .
C27 C 1.0932(5) 0.4050(4) 0.3816(3) 0.0302(16) Uani 1 1 d . A .
H27A H 1.0876 0.4546 0.3636 0.036 Uiso 1 1 calc R . .
H27B H 1.0531 0.4090 0.4090 0.036 Uiso 1 1 calc R . .
O31 O 1.0027(3) 0.3470(3) 0.15078(16) 0.0274(11) Uani 1 1 d . . .
C31 C 0.9801(5) 0.3319(4) 0.1055(2) 0.0225(14) Uani 1 1 d . A .
O32 O 1.0454(4) 0.3259(3) 0.07801(18) 0.0370(13) Uani 1 1 d . . .
C32 C 0.8671(5) 0.3246(4) 0.0834(2) 0.0207(13) Uani 1 1 d . . .
C33 C 0.8345(5) 0.3136(4) 0.0353(2) 0.0271(15) Uani 1 1 d . A .
C34 C 0.7231(6) 0.3114(5) 0.0124(3) 0.040(2) Uani 1 1 d . . .
H34A H 0.6879 0.3599 0.0191 0.048 Uiso 1 1 calc R A .
H34B H 0.6873 0.2675 0.0254 0.048 Uiso 1 1 calc R . .
C35 C 0.7236(8) 0.3017(8) -0.0421(3) 0.074(4) Uani 1 1 d . A .
H35A H 0.6682 0.2658 -0.0564 0.088 Uiso 1 1 calc R . .
H35B H 0.7125 0.3521 -0.0590 0.088 Uiso 1 1 calc R . .
C36 C 0.8233(8) 0.2708(9) -0.0471(4) 0.088(5) Uani 1 1 d . . .
H36A H 0.8433 0.2875 -0.0785 0.105 Uiso 1 1 calc R A .
H36B H 0.8217 0.2136 -0.0464 0.105 Uiso 1 1 calc R . .
C37 C 0.9005(6) 0.3016(5) -0.0042(3) 0.0365(18) Uani 1 1 d . A .
H37A H 0.9561 0.2636 0.0061 0.044 Uiso 1 1 calc R . .
H37B H 0.9317 0.3508 -0.0128 0.044 Uiso 1 1 calc R . .
O41 O 0.4264(4) 0.0947(3) 0.17359(16) 0.0265(11) Uani 1 1 d . . .
C41 C 0.4222(5) 0.1017(4) 0.1278(2) 0.0231(14) Uani 1 1 d . A .
O42 O 0.3394(3) 0.1071(3) 0.09868(17) 0.0327(12) Uani 1 1 d . . .
C42 C 0.5215(5) 0.1011(4) 0.1066(2) 0.0200(13) Uani 1 1 d . . .
C43 C 0.5238(5) 0.1069(4) 0.0584(2) 0.0202(13) Uani 1 1 d . A .
C44 C 0.4355(5) 0.1247(4) 0.0173(2) 0.0275(15) Uani 1 1 d . . .
H44A H 0.3904 0.1658 0.0271 0.033 Uiso 1 1 calc R A .
H44B H 0.3934 0.0780 0.0080 0.033 Uiso 1 1 calc R . .
C45 C 0.4897(6) 0.1517(5) -0.0244(3) 0.040(2) Uani 1 1 d . A .
H45A H 0.5066 0.2074 -0.0213 0.048 Uiso 1 1 calc R . .
H45B H 0.4459 0.1425 -0.0564 0.048 Uiso 1 1 calc R . .
C46 C 0.5877(6) 0.1030(5) -0.0193(2) 0.0361(18) Uani 1 1 d . . .
H46A H 0.6409 0.1278 -0.0358 0.043 Uiso 1 1 calc R A .
H46B H 0.5732 0.0506 -0.0330 0.043 Uiso 1 1 calc R . .
C47 C 0.6219(5) 0.1000(4) 0.0361(2) 0.0253(15) Uani 1 1 d . A .
H47A H 0.6575 0.0506 0.0457 0.030 Uiso 1 1 calc R . .
H47B H 0.6696 0.1431 0.0470 0.030 Uiso 1 1 calc R . .
C1A C 1.1552(7) -0.0109(6) 0.0425(4) 0.064(3) Uani 1 1 d . . .
H1A1 H 1.1453 -0.0547 0.0637 0.096 Uiso 1 1 calc R . .
H1A2 H 1.2291 -0.0003 0.0446 0.096 Uiso 1 1 calc R . .
H1A3 H 1.1259 -0.0234 0.0087 0.096 Uiso 1 1 calc R . .
C2A C 1.1012(6) 0.0600(5) 0.0589(3) 0.040(2) Uani 1 1 d . . .
H2A H 1.0259 0.0482 0.0566 0.048 Uiso 1 1 calc R . .
C3A C 1.1131(7) 0.1284(7) 0.0271(3) 0.056(3) Uani 1 1 d . . .
H3A1 H 1.0771 0.1729 0.0384 0.084 Uiso 1 1 calc R . .
H3A2 H 1.0833 0.1165 -0.0067 0.084 Uiso 1 1 calc R . .
H3A3 H 1.1866 0.1406 0.0289 0.084 Uiso 1 1 calc R . .
C4A C 1.1413(7) 0.1411(6) 0.1885(3) 0.047(2) Uani 1 1 d . . .
H4A1 H 1.2167 0.1448 0.1922 0.071 Uiso 1 1 calc R . .
H4A2 H 1.1221 0.0924 0.2027 0.071 Uiso 1 1 calc R . .
H4A3 H 1.1143 0.1846 0.2053 0.071 Uiso 1 1 calc R . .
C5A C 1.0962(5) 0.1433(4) 0.1348(2) 0.0267(15) Uani 1 1 d . . .
H5A H 1.1171 0.1928 0.1205 0.032 Uiso 1 1 calc R . .
C9A C 0.9792(5) 0.1383(4) 0.1268(3) 0.0339(17) Uani 1 1 d . . .
H9A1 H 0.9528 0.1407 0.0917 0.051 Uiso 1 1 calc R . .
H9A2 H 0.9511 0.1816 0.1434 0.051 Uiso 1 1 calc R . .
H9A3 H 0.9581 0.0895 0.1401 0.051 Uiso 1 1 calc R . .
C1B C 0.8275(6) -0.0893(5) 0.2526(3) 0.0378(19) Uani 1 1 d . . .
H1B1 H 0.8507 -0.1354 0.2717 0.057 Uiso 1 1 calc R . .
H1B2 H 0.8155 -0.1023 0.2177 0.057 Uiso 1 1 calc R . .
H1B3 H 0.7632 -0.0703 0.2622 0.057 Uiso 1 1 calc R . .
C2B C 0.9098(5) -0.0269(4) 0.2620(2) 0.0236(14) Uani 1 1 d . . .
H2B H 0.9758 -0.0471 0.2531 0.028 Uiso 1 1 calc R . .
C3B C 0.8797(6) 0.0466(5) 0.2335(3) 0.0353(18) Uani 1 1 d . . .
H3B1 H 0.9353 0.0847 0.2408 0.053 Uiso 1 1 calc R . .
H3B2 H 0.8162 0.0675 0.2429 0.053 Uiso 1 1 calc R . .
H3B3 H 0.8682 0.0351 0.1985 0.053 Uiso 1 1 calc R . .
C4B C 1.0044(10) 0.0556(6) 0.3908(3) 0.066(3) Uani 1 1 d . . .
H4B1 H 0.9347 0.0655 0.3979 0.099 Uiso 1 1 calc R . .
H4B2 H 1.0503 0.0978 0.4040 0.099 Uiso 1 1 calc R . .
H4B3 H 1.0301 0.0068 0.4060 0.099 Uiso 1 1 calc R . .
C5B C 1.0014(6) 0.0505(4) 0.3355(2) 0.0349(18) Uani 1 1 d . . .
H5B H 0.9754 0.1010 0.3209 0.042 Uiso 1 1 calc R . .
C6B C 1.1048(6) 0.0363(5) 0.3221(3) 0.043(2) Uani 1 1 d . . .
H6B1 H 1.0990 0.0335 0.2865 0.065 Uiso 1 1 calc R . .
H6B2 H 1.1324 -0.0126 0.3365 0.065 Uiso 1 1 calc R . .
H6B3 H 1.1514 0.0786 0.3344 0.065 Uiso 1 1 calc R . .
O11B O 0.703(2) 0.0081(16) 0.3821(11) 0.0369(16) Uani 0.20 1 d PU A 2
O12B O 0.7043(18) 0.0321(15) 0.3047(10) 0.0323(14) Uani 0.20 1 d PU A 2
O21B O 0.9095(11) 0.4632(8) 0.3235(7) 0.023(3) Uani 0.30 1 d P A 2
O22B O 0.7870(12) 0.3741(9) 0.3136(6) 0.0291(15) Uani 0.30 1 d PU A 2
C1C C 0.6892(6) -0.2075(5) 0.3422(3) 0.044(2) Uani 1 1 d . . .
H1C1 H 0.7604 -0.2138 0.3363 0.067 Uiso 1 1 calc R . .
H1C2 H 0.6586 -0.1618 0.3248 0.067 Uiso 1 1 calc R . .
H1C3 H 0.6488 -0.2534 0.3304 0.067 Uiso 1 1 calc R . .
C2C C 0.6886(5) -0.1977(4) 0.3968(3) 0.0312(16) Uani 1 1 d . . .
H2C H 0.7196 -0.2449 0.4141 0.037 Uiso 1 1 calc R . .
C3C C 0.5783(6) -0.1881(5) 0.4075(3) 0.0402(19) Uani 1 1 d . . .
H3C1 H 0.5798 -0.1820 0.4427 0.060 Uiso 1 1 calc R . .
H3C2 H 0.5375 -0.2339 0.3961 0.060 Uiso 1 1 calc R . .
H3C3 H 0.5468 -0.1423 0.3905 0.060 Uiso 1 1 calc R . .
C4C C 0.7948(7) -0.1672(6) 0.5004(3) 0.050(2) Uani 1 1 d . . .
H4C1 H 0.7487 -0.2119 0.4942 0.075 Uiso 1 1 calc R . .
H4C2 H 0.7958 -0.1491 0.5339 0.075 Uiso 1 1 calc R . .
H4C3 H 0.8648 -0.1823 0.4959 0.075 Uiso 1 1 calc R . .
C5C C 0.7566(7) -0.1030(5) 0.4650(3) 0.048(2) Uani 1 1 d . . .
H5C H 0.6849 -0.0886 0.4696 0.058 Uiso 1 1 calc R . .
C6C C 0.8245(7) -0.0319(6) 0.4726(5) 0.065(3) Uani 1 1 d . . .
H6C1 H 0.7968 0.0081 0.4491 0.098 Uiso 1 1 calc R . .
H6C2 H 0.8948 -0.0453 0.4677 0.098 Uiso 1 1 calc R . .
H6C3 H 0.8259 -0.0125 0.5059 0.098 Uiso 1 1 calc R . .
C1D C 0.6161(11) 0.3893(6) 0.3592(3) 0.082(4) Uani 1 1 d . . .
H1D1 H 0.6914 0.3848 0.3627 0.123 Uiso 1 1 calc R . .
H1D2 H 0.5881 0.3444 0.3742 0.123 Uiso 1 1 calc R . .
H1D3 H 0.5979 0.4366 0.3753 0.123 Uiso 1 1 calc R . .
C2D C 0.5712(8) 0.3923(5) 0.3057(3) 0.050(2) Uani 1 1 d . . .
H2D H 0.5912 0.3436 0.2902 0.060 Uiso 1 1 calc R . .
C3D C 0.4545(8) 0.3982(6) 0.2962(4) 0.056(3) Uani 1 1 d . . .
H3D1 H 0.4303 0.3990 0.2609 0.084 Uiso 1 1 calc R . .
H3D2 H 0.4330 0.4459 0.3108 0.084 Uiso 1 1 calc R . .
H3D3 H 0.4246 0.3536 0.3107 0.084 Uiso 1 1 calc R . .
C4D C 0.5995(7) 0.4024(7) 0.2018(3) 0.063(3) Uani 1 1 d . . .
H4D1 H 0.5565 0.3608 0.2116 0.094 Uiso 1 1 calc R . .
H4D2 H 0.6720 0.3861 0.2072 0.094 Uiso 1 1 calc R . .
H4D3 H 0.5777 0.4140 0.1671 0.094 Uiso 1 1 calc R . .
C5D C 0.5877(5) 0.4734(5) 0.2317(3) 0.0349(19) Uani 1 1 d . . .
H5D H 0.5135 0.4895 0.2262 0.042 Uiso 1 1 calc R . .
C6D C 0.6529(7) 0.5395(7) 0.2182(3) 0.058(3) Uani 1 1 d . . .
H6D1 H 0.6435 0.5845 0.2385 0.088 Uiso 1 1 calc R . .
H6D2 H 0.6318 0.5527 0.1837 0.088 Uiso 1 1 calc R . .
H6D3 H 0.7258 0.5242 0.2237 0.088 Uiso 1 1 calc R . .

loop_
_atom_site_aniso_label
_atom_site_aniso_U_11
_atom_site_aniso_U_22
_atom_site_aniso_U_33
_atom_site_aniso_U_23
_atom_site_aniso_U_13
_atom_site_aniso_U_12
Ag1 0.0231(3) 0.0368(3) 0.0225(3) 0.0000(2) 0.0067(2) -0.0097(2)
S1 0.0213(8) 0.0238(8) 0.0192(7) 0.0033(6) 0.0074(6) 0.0039(6)
N1 0.016(3) 0.030(3) 0.034(3) 0.003(3) 0.005(2) -0.002(2)
Ag2 0.0240(3) 0.0304(3) 0.0202(2) 0.0004(2) 0.00337(19) -0.0055(2)
S2 0.0197(8) 0.0220(8) 0.0209(8) 0.0000(6) 0.0062(6) 0.0010(6)
N2 0.027(3) 0.029(3) 0.017(3) 0.004(2) 0.012(2) 0.011(2)
Ag3 0.0172(2) 0.0298(3) 0.0230(2) -0.0011(2) 0.00436(18) -0.0060(2)
S3 0.0187(8) 0.0281(9) 0.0253(8) 0.0014(7) 0.0031(6) -0.0002(7)
N3 0.028(3) 0.026(3) 0.054(4) 0.013(3) 0.020(3) 0.011(3)
Ag4 0.0239(3) 0.0339(3) 0.0187(2) -0.0017(2) 0.00618(19) -0.0077(2)
S4 0.0184(7) 0.0296(9) 0.0189(8) 0.0002(7) 0.0035(6) -0.0010(7)
N4 0.036(3) 0.040(4) 0.024(3) -0.012(3) -0.013(3) 0.022(3)
O11 0.030(4) 0.034(4) 0.049(4) 0.014(3) 0.014(3) 0.009(3)
C11 0.018(3) 0.025(4) 0.019(3) 0.002(3) 0.006(2) 0.005(3)
O12 0.024(3) 0.037(4) 0.040(4) 0.004(3) 0.018(3) 0.007(3)
C12 0.025(3) 0.023(3) 0.018(3) 0.002(3) 0.006(3) 0.006(3)
C13 0.027(4) 0.036(4) 0.028(4) 0.009(3) 0.014(3) 0.011(3)
C14 0.041(4) 0.045(5) 0.041(4) 0.020(4) 0.029(4) 0.015(4)
C15 0.100(9) 0.100(9) 0.089(8) 0.061(7) 0.079(8) 0.062(8)
C16 0.058(6) 0.066(7) 0.073(7) 0.026(5) 0.051(5) 0.026(5)
C17 0.036(4) 0.042(5) 0.046(5) 0.013(4) 0.025(4) 0.013(4)
O21 0.031(4) 0.037(5) 0.037(4) -0.008(4) 0.007(4) 0.015(3)
C21 0.018(3) 0.022(4) 0.027(3) -0.001(3) 0.006(3) 0.002(3)
O22 0.024(3) 0.029(4) 0.031(3) -0.007(3) -0.003(3) 0.014(3)
C22 0.021(3) 0.020(3) 0.017(3) 0.003(2) 0.007(2) -0.001(3)
C23 0.017(3) 0.022(3) 0.032(4) 0.003(3) 0.002(3) 0.003(3)
C24 0.027(4) 0.028(4) 0.048(5) 0.005(3) -0.005(3) 0.001(3)
C25 0.049(6) 0.051(7) 0.147(12) -0.006(7) -0.062(7) 0.013(5)
C26 0.038(5) 0.091(9) 0.067(7) -0.043(6) -0.019(5) 0.012(5)
C27 0.028(4) 0.029(4) 0.032(4) 0.000(3) -0.001(3) 0.001(3)
O31 0.023(2) 0.042(3) 0.016(2) -0.006(2) -0.0001(18) -0.007(2)
C31 0.026(3) 0.024(4) 0.017(3) 0.000(3) 0.002(3) -0.006(3)
O32 0.021(2) 0.068(4) 0.024(3) -0.007(3) 0.009(2) -0.014(2)
C32 0.020(3) 0.023(3) 0.019(3) 0.004(3) 0.004(3) -0.003(3)
C33 0.026(3) 0.034(4) 0.019(3) 0.001(3) -0.003(3) -0.007(3)
C34 0.035(4) 0.049(5) 0.030(4) 0.011(4) -0.014(3) -0.008(4)
C35 0.057(6) 0.131(11) 0.028(5) -0.002(6) -0.009(4) -0.035(7)
C36 0.063(7) 0.160(13) 0.034(5) -0.054(7) -0.010(5) 0.017(8)
C37 0.039(4) 0.048(5) 0.022(4) -0.002(3) 0.002(3) -0.006(4)
O41 0.025(2) 0.035(3) 0.021(2) 0.000(2) 0.0084(19) -0.008(2)
C41 0.013(3) 0.032(4) 0.025(3) -0.001(3) 0.006(3) -0.004(3)
O42 0.017(2) 0.059(4) 0.023(2) -0.001(2) 0.0050(19) -0.008(2)
C42 0.019(3) 0.025(3) 0.016(3) 0.003(3) 0.005(2) -0.002(3)
C43 0.017(3) 0.022(3) 0.021(3) -0.003(3) 0.002(2) -0.002(3)
C44 0.021(3) 0.038(4) 0.022(3) 0.004(3) 0.001(3) -0.004(3)
C45 0.033(4) 0.063(6) 0.022(4) 0.011(4) 0.001(3) 0.007(4)
C46 0.038(4) 0.056(5) 0.015(3) 0.000(3) 0.007(3) 0.005(4)
C47 0.024(3) 0.035(4) 0.018(3) 0.000(3) 0.006(3) 0.000(3)
C1A 0.030(4) 0.078(7) 0.083(7) -0.047(6) 0.009(5) -0.006(5)
C2A 0.023(4) 0.057(6) 0.038(4) -0.019(4) 0.001(3) -0.002(4)
C3A 0.043(5) 0.098(8) 0.025(4) 0.000(5) 0.001(4) 0.013(5)
C4A 0.049(5) 0.076(7) 0.020(4) -0.004(4) 0.015(4) -0.005(5)
C5A 0.026(3) 0.028(4) 0.028(4) 0.006(3) 0.011(3) -0.001(3)
C9A 0.026(4) 0.028(4) 0.051(5) 0.006(4) 0.017(3) 0.003(3)
C1B 0.036(4) 0.047(5) 0.029(4) 0.004(4) 0.001(3) -0.013(4)
C2B 0.020(3) 0.037(4) 0.015(3) -0.002(3) 0.006(2) 0.004(3)
C3B 0.041(4) 0.046(5) 0.018(3) 0.002(3) 0.003(3) 0.001(4)
C4B 0.113(9) 0.063(7) 0.020(4) -0.004(4) 0.001(5) -0.014(6)
C5B 0.058(5) 0.027(4) 0.017(3) 0.001(3) -0.004(3) 0.004(4)
C6B 0.032(4) 0.038(5) 0.056(5) 0.006(4) -0.009(4) -0.007(4)
O11B 0.030(4) 0.034(4) 0.049(4) 0.014(3) 0.014(3) 0.009(3)
O12B 0.024(3) 0.037(4) 0.040(4) 0.004(3) 0.018(3) 0.007(3)
O21B 0.016(7) 0.011(8) 0.043(10) -0.002(7) 0.010(7) 0.005(6)
O22B 0.024(3) 0.029(4) 0.031(3) -0.007(3) -0.003(3) 0.014(3)
C1C 0.039(4) 0.058(6) 0.038(4) 0.021(4) 0.012(4) 0.008(4)
C2C 0.026(4) 0.028(4) 0.042(4) 0.012(3) 0.011(3) 0.007(3)
C3C 0.029(4) 0.038(5) 0.057(5) 0.006(4) 0.015(4) 0.001(3)
C4C 0.044(5) 0.070(7) 0.043(5) -0.012(5) 0.028(4) -0.011(5)
C5C 0.035(4) 0.052(6) 0.064(6) -0.016(5) 0.027(4) 0.001(4)
C6C 0.039(5) 0.057(7) 0.103(9) -0.022(6) 0.022(5) -0.005(5)
C1D 0.161(13) 0.049(6) 0.028(5) 0.006(4) -0.007(6) 0.011(7)
C2D 0.078(7) 0.035(5) 0.034(4) -0.006(4) 0.000(4) 0.016(5)
C3D 0.075(7) 0.047(6) 0.052(6) -0.009(5) 0.028(5) -0.011(5)
C4D 0.044(5) 0.107(9) 0.035(5) -0.030(5) 0.004(4) 0.013(6)
C5D 0.022(3) 0.061(5) 0.021(3) -0.008(3) -0.001(3) 0.015(3)
C6D 0.035(5) 0.098(8) 0.044(5) 0.002(5) 0.012(4) -0.005(5)

loop_
_atom_type_symbol
_atom_type_description
_atom_type_scat_dispersion_real
_atom_type_scat_dispersion_imag
_atom_type_scat_source
C C 0.0033 0.0016 'International Tables Vol C Tables 4.2.6.8 and 6.1.1.4'
H H 0.0000 0.0000 'International Tables Vol C Tables 4.2.6.8 and 6.1.1.4'
N N 0.0061 0.0033 'International Tables Vol C Tables 4.2.6.8 and 6.1.1.4'
O O 0.0106 0.0060 'International Tables Vol C Tables 4.2.6.8 and 6.1.1.4'
S S 0.1246 0.1234 'International Tables Vol C Tables 4.2.6.8 and 6.1.1.4'
Ag Ag -0.8971 1.1015 'International Tables Vol C Tables 4.2.6.8 and 6.1.1.4'

loop_
_geom_angle_atom_site_label_1
_geom_angle_atom_site_label_2
_geom_angle_atom_site_label_3
_geom_angle
_geom_angle_site_symmetry_1
_geom_angle_site_symmetry_3
_geom_angle_publ_flag
S2 Ag1 S1 176.01(6) . . ?
S2 Ag1 O12 110.20(13) . . ?
S1 Ag1 O12 73.78(13) . . ?
S2 Ag1 O22B 73.1(3) . . ?
S1 Ag1 O22B 103.8(3) . . ?
O12 Ag1 O22B 143.6(4) . . ?
S2 Ag1 Ag4 128.71(5) . . ?
S1 Ag1 Ag4 51.12(4) . . ?
O12 Ag1 Ag4 78.77(14) . . ?
O22B Ag1 Ag4 128.8(3) . . ?
S2 Ag1 Ag2 45.41(4) . . ?
S1 Ag1 Ag2 131.37(4) . . ?
O12 Ag1 Ag2 139.33(12) . . ?
O22B Ag1 Ag2 69.6(3) . . ?
Ag4 Ag1 Ag2 94.22(3) . . ?
C12 S1 Ag4 106.6(2) . . ?
C12 S1 Ag1 105.1(2) . . ?
Ag4 S1 Ag1 77.19(5) . . ?
C2A N1 C5A 116.6(6) . . ?
S2 Ag2 S3 168.15(6) . . ?
S2 Ag2 O31 114.15(11) . . ?
S3 Ag2 O31 73.07(11) . . ?
S2 Ag2 O22 73.22(15) . . ?
S3 Ag2 O22 112.72(14) . . ?
O31 Ag2 O22 116.94(19) . . ?
S2 Ag2 Ag3 116.28(5) . . ?
S3 Ag2 Ag3 51.87(4) . . ?
O31 Ag2 Ag3 106.00(10) . . ?
O22 Ag2 Ag3 127.00(15) . . ?
S2 Ag2 Ag1 45.25(4) . . ?
S3 Ag2 Ag1 125.90(5) . . ?
O31 Ag2 Ag1 158.13(11) . . ?
O22 Ag2 Ag1 68.79(16) . . ?
Ag3 Ag2 Ag1 82.96(2) . . ?
C22 S2 Ag1 103.5(2) . . ?
C22 S2 Ag2 101.7(2) . . ?
Ag1 S2 Ag2 89.34(6) . . ?
C5B N2 C2B 117.7(5) . . ?
S4 Ag3 S3 172.63(6) . . ?
S4 Ag3 Ag2 133.94(4) . . ?
S3 Ag3 Ag2 53.43(4) . . ?
S4 Ag3 Ag4 47.67(4) . . ?
S3 Ag3 Ag4 136.22(5) . . ?
Ag2 Ag3 Ag4 98.32(3) . . ?
C32 S3 Ag3 105.8(2) . . ?
C32 S3 Ag2 103.8(2) . . ?
Ag3 S3 Ag2 74.70(5) . . ?
C2C N3 C5C 117.9(6) . . ?
S1 Ag4 S4 170.25(6) . . ?
S1 Ag4 O41 114.95(11) . . ?
S4 Ag4 O41 74.64(11) . . ?
S1 Ag4 Ag1 51.69(4) . . ?
S4 Ag4 Ag1 118.56(5) . . ?
O41 Ag4 Ag1 163.87(11) . . ?
S1 Ag4 O12B 68.8(5) . . ?
S4 Ag4 O12B 108.6(5) . . ?
O41 Ag4 O12B 120.4(5) . . ?
Ag1 Ag4 O12B 66.3(5) . . ?
S1 Ag4 Ag3 126.20(5) . . ?
S4 Ag4 Ag3 46.87(4) . . ?
O41 Ag4 Ag3 101.16(10) . . ?
Ag1 Ag4 Ag3 84.05(3) . . ?
O12B Ag4 Ag3 124.6(4) . . ?
C42 S4 Ag3 99.0(2) . . ?
C42 S4 Ag4 102.5(2) . . ?
Ag3 S4 Ag4 85.46(6) . . ?
C2D N4 C5D 117.7(6) . . ?
O12B C11 O11 93.2(14) . . ?
O12B C11 O12 61.6(13) . . ?
O11 C11 O12 125.0(7) . . ?
O12B C11 O11B 122.7(18) . . ?
O11 C11 O11B 50.1(13) . . ?
O12 C11 O11B 101.2(13) . . ?
O12B C11 C12 120.0(13) . . ?
O11 C11 C12 118.7(6) . . ?
O12 C11 C12 116.2(6) . . ?
O11B C11 C12 116.5(13) . . ?
C11 O12 Ag1 115.0(5) . . ?
C13 C12 C11 122.1(6) . . ?
C13 C12 S1 118.6(5) . . ?
C11 C12 S1 119.2(5) . . ?
C12 C13 C14 126.6(6) . . ?
C12 C13 C17 124.9(6) . . ?
C14 C13 C17 108.4(6) . . ?
C13 C14 C15 104.5(7) . . ?
C16 C15 C14 106.3(8) . . ?
C15 C16 C17 106.3(7) . . ?
C13 C17 C16 104.6(6) . . ?
O21B C21 O21 48.4(9) . . ?
O21B C21 O22 99.0(10) . . ?
O21 C21 O22 124.9(7) . . ?
O21B C21 O22B 122.8(11) . . ?
O21 C21 O22B 93.9(9) . . ?
O22 C21 O22B 65.9(8) . . ?
O21B C21 C22 120.5(9) . . ?
O21 C21 C22 118.0(6) . . ?
O22 C21 C22 117.0(6) . . ?
O22B C21 C22 115.0(9) . . ?
C21 O22 Ag2 113.8(5) . . ?
C23 C22 C21 121.7(6) . . ?
C23 C22 S2 119.2(5) . . ?
C21 C22 S2 119.1(5) . . ?
C22 C23 C24 124.8(6) . . ?
C22 C23 C27 127.9(6) . . ?
C24 C23 C27 107.2(6) . . ?
C23 C24 C25 104.6(7) . . ?
C26 C25 C24 109.6(7) . . ?
C25 C26 C27 109.0(8) . . ?
C26 C27 C23 105.8(6) . . ?
C31 O31 Ag2 115.2(4) . . ?
O32 C31 O31 123.3(6) . . ?
O32 C31 C32 118.1(6) . . ?
O31 C31 C32 118.6(6) . . ?
C33 C32 C31 123.3(6) . . ?
C33 C32 S3 118.8(5) . . ?
C31 C32 S3 117.7(5) . . ?
C32 C33 C34 123.8(7) . . ?
C32 C33 C37 127.4(6) . . ?
C34 C33 C37 108.8(6) . . ?
C33 C34 C35 105.4(7) . . ?
C36 C35 C34 106.4(8) . . ?
C35 C36 C37 107.1(8) . . ?
C33 C37 C36 103.1(7) . . ?
C41 O41 Ag4 114.4(4) . . ?
O42 C41 O41 123.4(6) . . ?
O42 C41 C42 117.5(6) . . ?
O41 C41 C42 119.0(6) . . ?
C43 C42 C41 122.9(6) . . ?
C43 C42 S4 118.7(5) . . ?
C41 C42 S4 118.4(4) . . ?
C42 C43 C47 123.5(6) . . ?
C42 C43 C44 128.7(6) . . ?
C47 C43 C44 107.7(5) . . ?
C43 C44 C45 103.9(5) . . ?
C44 C45 C46 104.3(6) . . ?
C45 C46 C47 102.8(6) . . ?
C43 C47 C46 105.8(5) . . ?
N1 C2A C3A 111.2(7) . . ?
N1 C2A C1A 108.6(7) . . ?
C3A C2A C1A 111.4(8) . . ?
C4A C5A C9A 111.8(6) . . ?
C4A C5A N1 106.7(6) . . ?
C9A C5A N1 111.6(6) . . ?
N2 C2B C3B 110.3(6) . . ?
N2 C2B C1B 106.4(5) . . ?
C3B C2B C1B 112.7(6) . . ?
C6B C5B N2 112.2(6) . . ?
C6B C5B C4B 112.4(8) . . ?
N2 C5B C4B 108.1(7) . . ?
C11 O12B Ag4 110.5(14) . . ?
C21 O22B Ag1 112.2(9) . . ?
N3 C2C C1C 107.8(6) . . ?
N3 C2C C3C 112.0(6) . . ?
C1C C2C C3C 110.9(7) . . ?
N3 C5C C6C 108.1(8) . . ?
N3 C5C C4C 109.9(7) . . ?
C6C C5C C4C 112.3(8) . . ?
N4 C2D C1D 107.2(8) . . ?
N4 C2D C3D 112.1(7) . . ?
C1D C2D C3D 113.6(9) . . ?
N4 C5D C4D 110.3(7) . . ?
N4 C5D C6D 107.4(7) . . ?
C4D C5D C6D 111.8(7) . . ?

loop_
_geom_bond_atom_site_label_1
_geom_bond_atom_site_label_2
_geom_bond_distance
_geom_bond_site_symmetry_2
_geom_bond_publ_flag
Ag1 S2 2.3984(18) . ?
Ag1 S1 2.4126(19) . ?
Ag1 O12 2.728(6) . ?
Ag1 O22B 2.817(16) . ?
Ag1 Ag4 2.9983(9) . ?
Ag1 Ag2 3.3767(9) . ?
S1 C12 1.782(7) . ?
S1 Ag4 2.3937(17) . ?
N1 C2A 1.487(9) . ?
N1 C5A 1.523(9) . ?
Ag2 S2 2.4047(17) . ?
Ag2 S3 2.4361(18) . ?
Ag2 O31 2.599(5) . ?
Ag2 O22 2.726(7) . ?
Ag2 Ag3 2.9257(9) . ?
S2 C22 1.779(7) . ?
N2 C5B 1.499(10) . ?
N2 C2B 1.507(8) . ?
Ag3 S4 2.3799(19) . ?
Ag3 S3 2.3861(19) . ?
Ag3 Ag4 3.2509(9) . ?
S3 C32 1.799(6) . ?
N3 C2C 1.483(10) . ?
N3 C5C 1.499(11) . ?
Ag4 S4 2.4108(17) . ?
Ag4 O41 2.561(5) . ?
Ag4 O12B 3.02(3) . ?
S4 C42 1.792(6) . ?
N4 C2D 1.465(12) . ?
N4 C5D 1.485(9) . ?
O11 C11 1.219(9) . ?
C11 O12B 1.19(3) . ?
C11 O12 1.275(8) . ?
C11 O11B 1.30(3) . ?
C11 C12 1.510(9) . ?
C12 C13 1.334(9) . ?
C13 C14 1.510(10) . ?
C13 C17 1.521(10) . ?
C14 C15 1.521(11) . ?
C15 C16 1.465(13) . ?
C16 C17 1.522(11) . ?
O21 C21 1.242(10) . ?
C21 O21B 1.199(16) . ?
C21 O22 1.275(9) . ?
C21 O22B 1.320(17) . ?
C21 C22 1.515(9) . ?
C22 C23 1.331(9) . ?
C23 C24 1.521(10) . ?
C23 C27 1.527(10) . ?
C24 C25 1.528(12) . ?
C25 C26 1.400(14) . ?
C26 C27 1.497(11) . ?
O31 C31 1.271(8) . ?
C31 O32 1.238(8) . ?
C31 C32 1.517(9) . ?
C32 C33 1.349(9) . ?
C33 C34 1.499(10) . ?
C33 C37 1.513(10) . ?
C34 C35 1.523(12) . ?
C35 C36 1.440(15) . ?
C36 C37 1.531(11) . ?
O41 C41 1.268(8) . ?
C41 O42 1.251(8) . ?
C41 C42 1.512(8) . ?
C42 C43 1.346(9) . ?
C43 C47 1.518(9) . ?
C43 C44 1.522(9) . ?
C44 C45 1.525(10) . ?
C45 C46 1.525(11) . ?
C46 C47 1.532(9) . ?
C1A C2A 1.522(12) . ?
C2A C3A 1.500(13) . ?
C4A C5A 1.514(10) . ?
C5A C9A 1.518(9) . ?
C1B C2B 1.520(10) . ?
C2B C3B 1.518(10) . ?
C4B C5B 1.531(10) . ?
C5B C6B 1.483(11) . ?
C1C C2C 1.525(11) . ?
C2C C3C 1.532(10) . ?
C4C C5C 1.515(13) . ?
C5C C6C 1.515(13) . ?
C1D C2D 1.507(12) . ?
C2D C3D 1.516(14) . ?
C4D C5D 1.504(12) . ?
C5D C6D 1.511(13) . ?

loop_
_geom_hbond_atom_site_label_D
_geom_hbond_atom_site_label_H
_geom_hbond_atom_site_label_A
_geom_hbond_distance_DH
_geom_hbond_distance_HA
_geom_hbond_distance_DA
_geom_hbond_angle_DHA
_geom_hbond_site_symmetry_A
N1 H1A9 O42 0.92 1.79 2.691(7) 163.9 1_655
N1 H1B9 O21 0.92 1.74 2.639(9) 166.0 2_745
N1 H1B9 O21B 0.92 1.95 2.835(17) 160.2 2_745
N2 H2A9 O12 0.92 1.81 2.663(8) 152.6 .
N2 H2A9 O12B 0.92 2.12 2.96(2) 151.3 .
N2 H2B9 O31 0.92 1.84 2.741(7) 165.0 2_745
N3 H3A9 O11B 0.92 1.75 2.60(3) 152.1 .
N3 H3A9 O11 0.92 1.87 2.771(9) 165.2 .
N3 H3B9 O32 0.92 1.82 2.706(7) 161.8 2_745
N4 H4A9 O22B 0.92 1.85 2.630(16) 141.1 .
N4 H4A9 O22 0.92 2.02 2.886(9) 156.7 .
N4 H4B9 O41 0.92 1.85 2.765(8) 170.3 2_655

loop_
_geom_torsion_atom_site_label_1
_geom_torsion_atom_site_label_2
_geom_torsion_atom_site_label_3
_geom_torsion_atom_site_label_4
_geom_torsion
_geom_torsion_site_symmetry_1
_geom_torsion_site_symmetry_2
_geom_torsion_site_symmetry_3
_geom_torsion_site_symmetry_4
_geom_torsion_publ_flag
S2 Ag1 S1 C12 -166.9(9) . . . . ?
O12 Ag1 S1 C12 15.5(3) . . . . ?
O22B Ag1 S1 C12 -126.9(4) . . . . ?
Ag4 Ag1 S1 C12 104.0(2) . . . . ?
Ag2 Ag1 S1 C12 158.3(2) . . . . ?
S2 Ag1 S1 Ag4 89.2(9) . . . . ?
O12 Ag1 S1 Ag4 -88.51(15) . . . . ?
O22B Ag1 S1 Ag4 129.1(3) . . . . ?
Ag2 Ag1 S1 Ag4 54.27(7) . . . . ?
S1 Ag1 Ag2 S2 176.80(8) . . . . ?
O12 Ag1 Ag2 S2 -66.2(2) . . . . ?
O22B Ag1 Ag2 S2 86.1(3) . . . . ?
Ag4 Ag1 Ag2 S2 -143.88(6) . . . . ?
S2 Ag1 Ag2 S3 169.61(8) . . . . ?
S1 Ag1 Ag2 S3 -13.59(9) . . . . ?
O12 Ag1 Ag2 S3 103.4(2) . . . . ?
O22B Ag1 Ag2 S3 -104.3(3) . . . . ?
Ag4 Ag1 Ag2 S3 25.73(6) . . . . ?
S2 Ag1 Ag2 O31 22.7(3) . . . . ?
S1 Ag1 Ag2 O31 -160.5(3) . . . . ?
O12 Ag1 Ag2 O31 -43.5(4) . . . . ?
O22B Ag1 Ag2 O31 108.8(4) . . . . ?
Ag4 Ag1 Ag2 O31 -121.2(3) . . . . ?
S2 Ag1 Ag2 O22 -87.06(15) . . . . ?
S1 Ag1 Ag2 O22 89.74(16) . . . . ?
O12 Ag1 Ag2 O22 -153.3(3) . . . . ?
O22B Ag1 Ag2 O22 -1.0(4) . . . . ?
Ag4 Ag1 Ag2 O22 129.06(15) . . . . ?
S2 Ag1 Ag2 Ag3 138.64(6) . . . . ?
S1 Ag1 Ag2 Ag3 -44.56(6) . . . . ?
O12 Ag1 Ag2 Ag3 72.4(2) . . . . ?
O22B Ag1 Ag2 Ag3 -135.3(3) . . . . ?
Ag4 Ag1 Ag2 Ag3 -5.24(2) . . . . ?
S1 Ag1 S2 C22 64.8(9) . . . . ?
O12 Ag1 S2 C22 -117.5(3) . . . . ?
O22B Ag1 S2 C22 24.2(4) . . . . ?
Ag4 Ag1 S2 C22 150.8(2) . . . . ?
Ag2 Ag1 S2 C22 101.9(2) . . . . ?
S1 Ag1 S2 Ag2 -37.1(9) . . . . ?
O12 Ag1 S2 Ag2 140.54(15) . . . . ?
O22B Ag1 S2 Ag2 -77.7(3) . . . . ?
Ag4 Ag1 S2 Ag2 48.88(7) . . . . ?
S3 Ag2 S2 C22 -148.9(3) . . . . ?
O31 Ag2 S2 C22 85.4(2) . . . . ?
O22 Ag2 S2 C22 -27.1(3) . . . . ?
Ag3 Ag2 S2 C22 -150.6(2) . . . . ?
Ag1 Ag2 S2 C22 -103.6(2) . . . . ?
S3 Ag2 S2 Ag1 -45.3(3) . . . . ?
O31 Ag2 S2 Ag1 -170.94(12) . . . . ?
O22 Ag2 S2 Ag1 76.51(16) . . . . ?
Ag3 Ag2 S2 Ag1 -47.00(6) . . . . ?
S2 Ag2 Ag3 S4 -0.05(8) . . . . ?
S3 Ag2 Ag3 S4 -179.61(8) . . . . ?
O31 Ag2 Ag3 S4 128.00(13) . . . . ?
O22 Ag2 Ag3 S4 -88.3(2) . . . . ?
Ag1 Ag2 Ag3 S4 -31.61(6) . . . . ?
S2 Ag2 Ag3 S3 179.57(7) . . . . ?
O31 Ag2 Ag3 S3 -52.39(13) . . . . ?
O22 Ag2 Ag3 S3 91.3(2) . . . . ?
Ag1 Ag2 Ag3 S3 148.01(5) . . . . ?
S2 Ag2 Ag3 Ag4 36.43(5) . . . . ?
S3 Ag2 Ag3 Ag4 -143.14(5) . . . . ?
O31 Ag2 Ag3 Ag4 164.48(12) . . . . ?
O22 Ag2 Ag3 Ag4 -51.79(19) . . . . ?
Ag1 Ag2 Ag3 Ag4 4.87(2) . . . . ?
S4 Ag3 S3 C32 -81.8(5) . . . . ?
Ag2 Ag3 S3 C32 100.3(2) . . . . ?
Ag4 Ag3 S3 C32 159.4(2) . . . . ?
S4 Ag3 S3 Ag2 177.8(5) . . . . ?
Ag4 Ag3 S3 Ag2 59.09(7) . . . . ?
S2 Ag2 S3 C32 -104.8(4) . . . . ?
O31 Ag2 S3 C32 24.4(2) . . . . ?
O22 Ag2 S3 C32 137.1(3) . . . . ?
Ag3 Ag2 S3 C32 -102.9(2) . . . . ?
Ag1 Ag2 S3 C32 -143.4(2) . . . . ?
S2 Ag2 S3 Ag3 -1.9(3) . . . . ?
O31 Ag2 S3 Ag3 127.25(12) . . . . ?
O22 Ag2 S3 Ag3 -120.05(17) . . . . ?
Ag1 Ag2 S3 Ag3 -40.48(6) . . . . ?
C12 S1 Ag4 S4 -102.3(4) . . . . ?
Ag1 S1 Ag4 S4 -0.1(4) . . . . ?
C12 S1 Ag4 O41 88.5(3) . . . . ?
Ag1 S1 Ag4 O41 -169.34(12) . . . . ?
C12 S1 Ag4 Ag1 -102.2(2) . . . . ?
C12 S1 Ag4 O12B -26.2(6) . . . . ?
Ag1 S1 Ag4 O12B 76.0(5) . . . . ?
C12 S1 Ag4 Ag3 -144.3(2) . . . . ?
Ag1 S1 Ag4 Ag3 -42.10(6) . . . . ?
S2 Ag1 Ag4 S1 -174.89(8) . . . . ?
O12 Ag1 Ag4 S1 78.13(13) . . . . ?
O22B Ag1 Ag4 S1 -75.3(4) . . . . ?
Ag2 Ag1 Ag4 S1 -142.35(5) . . . . ?
S2 Ag1 Ag4 S4 5.09(8) . . . . ?
S1 Ag1 Ag4 S4 179.98(7) . . . . ?
O12 Ag1 Ag4 S4 -101.89(13) . . . . ?
O22B Ag1 Ag4 S4 104.7(4) . . . . ?
Ag2 Ag1 Ag4 S4 37.63(6) . . . . ?
S2 Ag1 Ag4 O41 -137.7(4) . . . . ?
S1 Ag1 Ag4 O41 37.1(4) . . . . ?
O12 Ag1 Ag4 O41 115.3(4) . . . . ?
O22B Ag1 Ag4 O41 -38.1(6) . . . . ?
Ag2 Ag1 Ag4 O41 -105.2(4) . . . . ?
S2 Ag1 Ag4 O12B 104.2(5) . . . . ?
S1 Ag1 Ag4 O12B -81.0(5) . . . . ?
O12 Ag1 Ag4 O12B -2.8(5) . . . . ?
O22B Ag1 Ag4 O12B -156.2(6) . . . . ?
Ag2 Ag1 Ag4 O12B 136.7(5) . . . . ?
S2 Ag1 Ag4 Ag3 -27.84(6) . . . . ?
S1 Ag1 Ag4 Ag3 147.05(5) . . . . ?
O12 Ag1 Ag4 Ag3 -134.82(12) . . . . ?
O22B Ag1 Ag4 Ag3 71.8(4) . . . . ?
Ag2 Ag1 Ag4 Ag3 4.704(19) . . . . ?
S4 Ag3 Ag4 S1 171.07(8) . . . . ?
S3 Ag3 Ag4 S1 -17.68(9) . . . . ?
Ag2 Ag3 Ag4 S1 26.46(6) . . . . ?
S3 Ag3 Ag4 S4 171.25(8) . . . . ?
Ag2 Ag3 Ag4 S4 -144.61(6) . . . . ?
S4 Ag3 Ag4 O41 -56.30(13) . . . . ?
S3 Ag3 Ag4 O41 114.95(13) . . . . ?
Ag2 Ag3 Ag4 O41 159.08(12) . . . . ?
S4 Ag3 Ag4 Ag1 139.14(6) . . . . ?
S3 Ag3 Ag4 Ag1 -49.61(7) . . . . ?
Ag2 Ag3 Ag4 Ag1 -5.47(2) . . . . ?
S4 Ag3 Ag4 O12B 83.4(6) . . . . ?
S3 Ag3 Ag4 O12B -105.4(6) . . . . ?
Ag2 Ag3 Ag4 O12B -61.3(6) . . . . ?
S3 Ag3 S4 C42 -22.9(5) . . . . ?
Ag2 Ag3 S4 C42 154.7(2) . . . . ?
Ag4 Ag3 S4 C42 102.0(2) . . . . ?
S3 Ag3 S4 Ag4 -124.9(5) . . . . ?
Ag2 Ag3 S4 Ag4 52.72(7) . . . . ?
S1 Ag4 S4 C42 -146.0(4) . . . . ?
O41 Ag4 S4 C42 23.9(2) . . . . ?
Ag1 Ag4 S4 C42 -146.1(2) . . . . ?
O12B Ag4 S4 C42 141.3(6) . . . . ?
Ag3 Ag4 S4 C42 -98.3(2) . . . . ?
S1 Ag4 S4 Ag3 -47.7(4) . . . . ?
O41 Ag4 S4 Ag3 122.17(12) . . . . ?
Ag1 Ag4 S4 Ag3 -47.81(6) . . . . ?
O12B Ag4 S4 Ag3 -120.4(5) . . . . ?
O12B C11 O12 Ag1 91.8(15) . . . . ?
O11 C11 O12 Ag1 164.3(6) . . . . ?
O11B C11 O12 Ag1 -146.9(14) . . . . ?
C12 C11 O12 Ag1 -19.7(7) . . . . ?
S2 Ag1 O12 C11 -179.9(5) . . . . ?
S1 Ag1 O12 C11 0.0(5) . . . . ?
O22B Ag1 O12 C11 91.4(8) . . . . ?
Ag4 Ag1 O12 C11 -52.6(5) . . . . ?
Ag2 Ag1 O12 C11 -135.9(4) . . . . ?
O12B C11 C12 C13 149.7(16) . . . . ?
O11 C11 C12 C13 36.8(10) . . . . ?
O12 C11 C12 C13 -139.5(7) . . . . ?
O11B C11 C12 C13 -20.3(18) . . . . ?
O12B C11 C12 S1 -32.7(17) . . . . ?
O11 C11 C12 S1 -145.6(6) . . . . ?
O12 C11 C12 S1 38.2(8) . . . . ?
O11B C11 C12 S1 157.4(16) . . . . ?
Ag4 S1 C12 C13 -136.2(6) . . . . ?
Ag1 S1 C12 C13 143.0(6) . . . . ?
Ag4 S1 C12 C11 46.1(5) . . . . ?
Ag1 S1 C12 C11 -34.7(5) . . . . ?
C11 C12 C13 C14 -1.0(12) . . . . ?
S1 C12 C13 C14 -178.6(7) . . . . ?
C11 C12 C13 C17 176.9(7) . . . . ?
S1 C12 C13 C17 -0.8(11) . . . . ?
C12 C13 C14 C15 166.4(10) . . . . ?
C17 C13 C14 C15 -11.7(11) . . . . ?
C13 C14 C15 C16 27.3(13) . . . . ?
C14 C15 C16 C17 -32.6(14) . . . . ?
C12 C13 C17 C16 174.5(8) . . . . ?
C14 C13 C17 C16 -7.4(10) . . . . ?
C15 C16 C17 C13 24.6(12) . . . . ?
O21B C21 O22 Ag2 132.1(9) . . . . ?
O21 C21 O22 Ag2 176.8(7) . . . . ?
O22B C21 O22 Ag2 -106.0(9) . . . . ?
C22 C21 O22 Ag2 1.0(8) . . . . ?
S2 Ag2 O22 C21 19.2(5) . . . . ?
S3 Ag2 O22 C21 -171.7(5) . . . . ?
O31 Ag2 O22 C21 -89.8(6) . . . . ?
Ag3 Ag2 O22 C21 129.8(5) . . . . ?
Ag1 Ag2 O22 C21 67.0(5) . . . . ?
O21B C21 C22 C23 27.7(14) . . . . ?
O21 C21 C22 C23 -28.2(10) . . . . ?
O22 C21 C22 C23 148.0(7) . . . . ?
O22B C21 C22 C23 -137.6(10) . . . . ?
O21B C21 C22 S2 -151.4(11) . . . . ?
O21 C21 C22 S2 152.6(7) . . . . ?
O22 C21 C22 S2 -31.2(8) . . . . ?
O22B C21 C22 S2 43.2(10) . . . . ?
Ag1 S2 C22 C23 133.0(5) . . . . ?
Ag2 S2 C22 C23 -134.8(5) . . . . ?
Ag1 S2 C22 C21 -47.8(5) . . . . ?
Ag2 S2 C22 C21 44.4(5) . . . . ?
C21 C22 C23 C24 -179.7(6) . . . . ?
S2 C22 C23 C24 -0.5(10) . . . . ?
C21 C22 C23 C27 -0.6(11) . . . . ?
S2 C22 C23 C27 178.6(6) . . . . ?
C22 C23 C24 C25 -176.9(9) . . . . ?
C27 C23 C24 C25 3.8(10) . . . . ?
C23 C24 C25 C26 -15.1(14) . . . . ?
C24 C25 C26 C27 20.7(15) . . . . ?
C25 C26 C27 C23 -17.6(13) . . . . ?
C22 C23 C27 C26 -171.5(8) . . . . ?
C24 C23 C27 C26 7.7(9) . . . . ?
S2 Ag2 O31 C31 138.8(4) . . . . ?
S3 Ag2 O31 C31 -31.2(4) . . . . ?
O22 Ag2 O31 C31 -138.5(5) . . . . ?
Ag3 Ag2 O31 C31 9.5(5) . . . . ?
Ag1 Ag2 O31 C31 121.3(4) . . . . ?
Ag2 O31 C31 O32 -158.1(6) . . . . ?
Ag2 O31 C31 C32 24.9(7) . . . . ?
O32 C31 C32 C33 -1.5(10) . . . . ?
O31 C31 C32 C33 175.7(7) . . . . ?
O32 C31 C32 S3 -176.6(5) . . . . ?
O31 C31 C32 S3 0.6(8) . . . . ?
Ag3 S3 C32 C33 81.4(6) . . . . ?
Ag2 S3 C32 C33 159.1(5) . . . . ?
Ag3 S3 C32 C31 -103.3(5) . . . . ?
Ag2 S3 C32 C31 -25.6(5) . . . . ?
C31 C32 C33 C34 -175.8(7) . . . . ?
S3 C32 C33 C34 -0.8(10) . . . . ?
C31 C32 C33 C37 4.2(12) . . . . ?
S3 C32 C33 C37 179.2(6) . . . . ?
C32 C33 C34 C35 177.3(8) . . . . ?
C37 C33 C34 C35 -2.7(10) . . . . ?
C33 C34 C35 C36 20.7(12) . . . . ?
C34 C35 C36 C37 -30.7(14) . . . . ?
C32 C33 C37 C36 165.1(9) . . . . ?
C34 C33 C37 C36 -14.9(10) . . . . ?
C35 C36 C37 C33 28.3(13) . . . . ?
S1 Ag4 O41 C41 148.0(4) . . . . ?
S4 Ag4 O41 C41 -30.1(5) . . . . ?
Ag1 Ag4 O41 C41 116.5(5) . . . . ?
O12B Ag4 O41 C41 -133.0(7) . . . . ?
Ag3 Ag4 O41 C41 8.9(5) . . . . ?
Ag4 O41 C41 O42 -158.5(6) . . . . ?
Ag4 O41 C41 C42 23.6(8) . . . . ?
O42 C41 C42 C43 0.8(10) . . . . ?
O41 C41 C42 C43 178.8(7) . . . . ?
O42 C41 C42 S4 -176.7(5) . . . . ?
O41 C41 C42 S4 1.4(9) . . . . ?
Ag3 S4 C42 C43 69.8(6) . . . . ?
Ag4 S4 C42 C43 157.2(5) . . . . ?
Ag3 S4 C42 C41 -112.6(5) . . . . ?
Ag4 S4 C42 C41 -25.3(5) . . . . ?
C41 C42 C43 C47 -174.9(6) . . . . ?
S4 C42 C43 C47 2.5(9) . . . . ?
C41 C42 C43 C44 8.3(11) . . . . ?
S4 C42 C43 C44 -174.3(6) . . . . ?
C42 C43 C44 C45 160.4(7) . . . . ?
C47 C43 C44 C45 -16.8(8) . . . . ?
C43 C44 C45 C46 34.9(8) . . . . ?
C44 C45 C46 C47 -39.5(8) . . . . ?
C42 C43 C47 C46 175.1(7) . . . . ?
C44 C43 C47 C46 -7.5(8) . . . . ?
C45 C46 C47 C43 28.7(8) . . . . ?
C5A N1 C2A C3A 59.6(8) . . . . ?
C5A N1 C2A C1A -177.4(6) . . . . ?
C2A N1 C5A C4A 172.3(6) . . . . ?
C2A N1 C5A C9A 49.9(8) . . . . ?
C5B N2 C2B C3B -56.0(7) . . . . ?
C5B N2 C2B C1B -178.5(6) . . . . ?
C2B N2 C5B C6B -54.8(8) . . . . ?
C2B N2 C5B C4B -179.3(7) . . . . ?
O11 C11 O12B Ag4 129.8(10) . . . . ?
O12 C11 O12B Ag4 -101.7(14) . . . . ?
O11B C11 O12B Ag4 173.1(16) . . . . ?
C12 C11 O12B Ag4 3.8(19) . . . . ?
S1 Ag4 O12B C11 17.1(14) . . . . ?
S4 Ag4 O12B C11 -172.9(14) . . . . ?
O41 Ag4 O12B C11 -90.2(17) . . . . ?
Ag1 Ag4 O12B C11 73.3(16) . . . . ?
Ag3 Ag4 O12B C11 137.2(13) . . . . ?
O21B C21 O22B Ag1 -179.7(12) . . . . ?
O21 C21 O22B Ag1 -138.1(8) . . . . ?
O22 C21 O22B Ag1 95.1(8) . . . . ?
C22 C21 O22B Ag1 -14.7(11) . . . . ?
S2 Ag1 O22B C21 -9.0(9) . . . . ?
S1 Ag1 O22B C21 173.6(9) . . . . ?
O12 Ag1 O22B C21 92.3(11) . . . . ?
Ag4 Ag1 O22B C21 -135.5(8) . . . . ?
Ag2 Ag1 O22B C21 -57.0(9) . . . . ?
C5C N3 C2C C1C 173.1(6) . . . . ?
C5C N3 C2C C3C 50.8(9) . . . . ?
C2C N3 C5C C6C -177.3(7) . . . . ?
C2C N3 C5C C4C 59.8(9) . . . . ?
C5D N4 C2D C1D -178.7(8) . . . . ?
C5D N4 C2D C3D -53.4(9) . . . . ?
C2D N4 C5D C4D -55.3(9) . . . . ?
C2D N4 C5D C6D -177.4(7) . . . . ?
